data_4513814
loop_
_publ_author_name
'Espinosa-Jalapa, Noel \'Angel'
'Ke, Diandian'
'Nebra, Noel'
'Le Goanvic, Lucas'
'Mallet-Ladeira, Sonia'
'Monot, Julien'
'Martin-Vaca, Blanca'
'Bourissou, Didier'

_publ_section_title
;
 Correction to Enhanced Catalytic Performance of Indenediide Palladium
 Pincer Complexes for Cycloisomerization: Efficient Synthesis of
 Alkylidene Lactams
;
_journal_issue 3
_journal_name_full 'ACS Catalysis'
_journal_page_first 1565
_journal_paper_doi 10.1021/acscatal.6b00198
_journal_volume 6
_journal_year 2016
_chemical_compound_source 'synthesis as described'
_chemical_formula_moiety 'C13 H15 N O3 S'
_chemical_formula_sum 'C13 H15 N O3 S'
_chemical_formula_weight 265.32
_chemical_name_systematic
;
 ?
;
_space_group_IT_number 19
_symmetry_cell_setting orthorhombic
_symmetry_Int_Tables_number 19
_symmetry_space_group_name_Hall 'P 2ac 2ab'
_symmetry_space_group_name_H-M 'P 21 21 21'
_atom_sites_solution_hydrogens geom
_atom_sites_solution_primary direct
_atom_sites_solution_secondary difmap
_cell_angle_alpha 90
_cell_angle_beta 90
_cell_angle_gamma 90
_cell_formula_units_Z 4
_cell_length_a 6.4715(3)
_cell_length_b 12.2935(5)
_cell_length_c 16.0625(7)
_cell_measurement_reflns_used 8231
_cell_measurement_temperature 193(2)
_cell_measurement_theta_max 30.45
_cell_measurement_theta_min 3.03
_cell_measurement_wavelength 0.71073
_cell_volume 1277.89(10)
_computing_cell_refinement 'APEX2 and SAINT'
_computing_data_collection APEX2
_computing_data_reduction SAINT
_computing_molecular_graphics 'Ortep-3 for Windows (Farrugia, 1997)'
_computing_publication_material 'WinGX publication routines (Farrugia, 1999)'
_computing_structure_refinement 'SHELXL-97 (Sheldrick, 2008)'
_computing_structure_solution 'SHELXS-97 (Sheldrick, 2008)'
_diffrn_ambient_temperature 193(2)
_diffrn_measured_fraction_theta_full 0.996
_diffrn_measured_fraction_theta_max 0.996
_diffrn_measurement_device_type 'Bruker Kappa APEX II Quazar'
_diffrn_measurement_method 'phi and omega scans'
_diffrn_radiation_monochromator 'multilayer optics'
_diffrn_radiation_probe x-ray
_diffrn_radiation_source 'microfocus sealed tube'
_diffrn_radiation_type MoK\a
_diffrn_radiation_wavelength 0.71073
_diffrn_reflns_av_R_equivalents 0.0215
_diffrn_reflns_av_unetI/netI 0.0214
_diffrn_reflns_limit_h_max 4
_diffrn_reflns_limit_h_min -9
_diffrn_reflns_limit_k_max 17
_diffrn_reflns_limit_k_min -15
_diffrn_reflns_limit_l_max 22
_diffrn_reflns_limit_l_min -22
_diffrn_reflns_number 12551
_diffrn_reflns_theta_full 30.51
_diffrn_reflns_theta_max 30.51
_diffrn_reflns_theta_min 3.55
_diffrn_standards_decay_% 0
_diffrn_standards_interval_count 0
_diffrn_standards_interval_time 0
_diffrn_standards_number 0
_exptl_absorpt_coefficient_mu 0.253
_exptl_absorpt_correction_T_max 0.7461
_exptl_absorpt_correction_T_min 0.7097
_exptl_absorpt_correction_type multi-scan
_exptl_absorpt_process_details 'SADABS (Bruker-AXS)'
_exptl_crystal_colour colourless
_exptl_crystal_density_diffrn 1.379
_exptl_crystal_density_method 'not measured'
_exptl_crystal_description block
_exptl_crystal_F_000 560
_exptl_crystal_size_max 0.14
_exptl_crystal_size_mid 0.12
_exptl_crystal_size_min 0.08
_refine_diff_density_max 0.349
_refine_diff_density_min -0.343
_refine_diff_density_rms 0.094
_refine_ls_abs_structure_details 'Flack H D (1983), Acta Cryst. A39, 876-881'
_refine_ls_abs_structure_Flack 0.01(6)
_refine_ls_extinction_method none
_refine_ls_goodness_of_fit_ref 1.182
_refine_ls_hydrogen_treatment constr
_refine_ls_matrix_type full
_refine_ls_number_parameters 166
_refine_ls_number_reflns 3888
_refine_ls_number_restraints 0
_refine_ls_restrained_S_all 1.182
_refine_ls_R_factor_all 0.0331
_refine_ls_R_factor_gt 0.0316
_refine_ls_shift/su_max 0.01
_refine_ls_shift/su_mean 0
_refine_ls_structure_factor_coef Fsqd
_refine_ls_weighting_details 'calc w=1/[\s^2^(Fo^2^)+(0.0584P)^2^+0.0974P] where P=(Fo^2^+2Fc^2^)/3'
_refine_ls_weighting_scheme calc
_refine_ls_wR_factor_gt 0.0959
_refine_ls_wR_factor_ref 0.0972
_reflns_number_gt 3743
_reflns_number_total 3888
_reflns_threshold_expression >2sigma(I)
_cod_data_source_file cs6b00198_si_001.cif
_cod_data_source_block 2h
_cod_depositor_comments 'Adding full bibliography for 4513808--4513814.cif.'
_cod_database_code 4513814
_shelxl_version_number 2014-3

loop_
_symmetry_equiv_pos_as_xyz
'x, y, z'
'-x+1/2, -y, z+1/2'
'-x, y+1/2, -z+1/2'
'x+1/2, -y+1/2, -z'

loop_
_atom_site_label
_atom_site_type_symbol
_atom_site_fract_x
_atom_site_fract_y
_atom_site_fract_z
_atom_site_U_iso_or_equiv
_atom_site_adp_type
_atom_site_occupancy
_atom_site_symmetry_multiplicity
_atom_site_calc_flag
_atom_site_refinement_flags
C1 C 0.9157(2) 0.26703(11) 0.57277(8) 0.0234(3) Uani 1 1 d .
C2 C 0.9362(3) 0.14673(12) 0.58386(9) 0.0302(3) Uani 1 1 d .
H2A H 1.0791 0.1245 0.5699 0.036 Uiso 1 1 calc R
H2B H 0.8414 0.1094 0.5448 0.036 Uiso 1 1 calc R
C3 C 0.8868(3) 0.11101(13) 0.67226(10) 0.0362(4) Uani 1 1 d .
H3A H 0.8848 0.0306 0.6758 0.043 Uiso 1 1 calc R
H3B H 0.9932 0.1387 0.7112 0.043 Uiso 1 1 calc R
C4 C 0.6787(3) 0.15625(13) 0.69477(10) 0.0342(3) Uani 1 1 d .
H4 H 0.5831 0.1124 0.7245 0.041 Uiso 1 1 calc R
C5 C 0.6270(2) 0.25686(12) 0.67351(8) 0.0260(3) Uani 1 1 d .
C6 C 0.4145(2) 0.30356(17) 0.68024(12) 0.0411(4) Uani 1 1 d .
H6A H 0.3179 0.2465 0.6976 0.062 Uiso 1 1 calc R
H6B H 0.3721 0.3325 0.626 0.062 Uiso 1 1 calc R
H6C H 0.4143 0.3622 0.7215 0.062 Uiso 1 1 calc R
C7 C 0.7121(2) 0.52524(10) 0.56524(8) 0.0214(2) Uani 1 1 d .
C8 C 0.8312(2) 0.54561(11) 0.49457(9) 0.0273(3) Uani 1 1 d .
H8 H 0.9684 0.5185 0.4906 0.033 Uiso 1 1 calc R
C9 C 0.7464(3) 0.60599(12) 0.43008(10) 0.0318(3) Uani 1 1 d .
H9 H 0.8261 0.6197 0.3815 0.038 Uiso 1 1 calc R
C10 C 0.5456(3) 0.64682(12) 0.43555(10) 0.0320(3) Uani 1 1 d .
C11 C 0.4313(3) 0.62514(12) 0.50669(10) 0.0317(3) Uani 1 1 d .
H11 H 0.2945 0.6527 0.5108 0.038 Uiso 1 1 calc R
C12 C 0.5109(2) 0.56447(11) 0.57210(9) 0.0265(3) Uani 1 1 d .
H12 H 0.4302 0.5501 0.6203 0.032 Uiso 1 1 calc R
C13 C 0.4575(4) 0.71365(15) 0.36484(12) 0.0480(5) Uani 1 1 d .
H13A H 0.3074 0.7195 0.3713 0.072 Uiso 1 1 calc R
H13B H 0.4893 0.6782 0.3117 0.072 Uiso 1 1 calc R
H13C H 0.5189 0.7865 0.3657 0.072 Uiso 1 1 calc R
N1 N 0.78300(17) 0.32000(9) 0.62994(7) 0.0206(2) Uani 1 1 d .
O1 O 1.00886(19) 0.31837(9) 0.52020(7) 0.0341(3) Uani 1 1 d .
O2 O 1.03886(16) 0.47186(9) 0.64861(8) 0.0322(2) Uani 1 1 d .
O3 O 0.70531(19) 0.47607(9) 0.72211(6) 0.0315(2) Uani 1 1 d .
S1 S 0.82120(5) 0.45302(2) 0.648640(19) 0.02125(9) Uani 1 1 d .

loop_
_atom_site_aniso_label
_atom_site_aniso_U_11
_atom_site_aniso_U_22
_atom_site_aniso_U_33
_atom_site_aniso_U_23
_atom_site_aniso_U_13
_atom_site_aniso_U_12
C1 0.0228(6) 0.0273(6) 0.0202(6) -0.0023(5) 0.0007(5) 0.0061(5)
C2 0.0387(7) 0.0239(6) 0.0279(7) -0.0033(5) 0.0010(6) 0.0094(6)
C3 0.0504(10) 0.0263(7) 0.0319(7) 0.0057(6) -0.0028(7) 0.0088(6)
C4 0.0430(8) 0.0312(7) 0.0283(7) 0.0059(5) 0.0045(7) -0.0046(7)
C5 0.0239(6) 0.0318(7) 0.0223(6) 0.0015(5) 0.0036(5) -0.0026(5)
C6 0.0214(6) 0.0527(10) 0.0491(10) 0.0010(8) 0.0097(7) -0.0001(7)
C7 0.0232(6) 0.0180(5) 0.0229(6) -0.0021(4) -0.0030(5) -0.0001(4)
C8 0.0277(6) 0.0241(6) 0.0302(6) 0.0010(5) 0.0017(5) -0.0012(6)
C9 0.0429(8) 0.0251(6) 0.0273(7) 0.0030(5) 0.0014(6) -0.0022(6)
C10 0.0472(9) 0.0196(6) 0.0292(7) -0.0008(5) -0.0091(7) 0.0028(6)
C11 0.0325(7) 0.0257(6) 0.0369(8) -0.0034(6) -0.0075(6) 0.0080(6)
C12 0.0271(6) 0.0244(6) 0.0280(7) -0.0030(5) -0.0012(5) 0.0048(5)
C13 0.0740(13) 0.0323(8) 0.0378(9) 0.0050(6) -0.0166(9) 0.0130(9)
N1 0.0216(5) 0.0196(5) 0.0206(5) -0.0002(4) 0.0033(4) 0.0028(4)
O1 0.0370(6) 0.0342(5) 0.0311(5) 0.0009(5) 0.0137(5) 0.0039(5)
O2 0.0229(4) 0.0332(5) 0.0404(6) -0.0045(5) -0.0085(4) -0.0013(4)
O3 0.0381(6) 0.0356(5) 0.0207(5) -0.0074(4) -0.0001(4) 0.0090(5)
S1 0.02137(14) 0.02231(14) 0.02007(14) -0.00389(11) -0.00276(11) 0.00299(11)

loop_
_atom_type_symbol
_atom_type_description
_atom_type_scat_dispersion_real
_atom_type_scat_dispersion_imag
_atom_type_scat_source
C C 0.0033 0.0016 'International Tables Vol C Tables 4.2.6.8 and 6.1.1.4'
H H 0 0 'International Tables Vol C Tables 4.2.6.8 and 6.1.1.4'
N N 0.0061 0.0033 'International Tables Vol C Tables 4.2.6.8 and 6.1.1.4'
O O 0.0106 0.006 'International Tables Vol C Tables 4.2.6.8 and 6.1.1.4'
S S 0.1246 0.1234 'International Tables Vol C Tables 4.2.6.8 and 6.1.1.4'

loop_
_geom_angle_atom_site_label_1
_geom_angle_atom_site_label_2
_geom_angle_atom_site_label_3
_geom_angle
O1 C1 N1 120.86(13)
O1 C1 C2 123.57(13)
N1 C1 C2 115.54(12)
C1 C2 C3 112.24(12)
C1 C2 H2A 109.2
C3 C2 H2A 109.2
C1 C2 H2B 109.2
C3 C2 H2B 109.2
H2A C2 H2B 107.9
C4 C3 C2 107.83(13)
C4 C3 H3A 110.1
C2 C3 H3A 110.1
C4 C3 H3B 110.1
C2 C3 H3B 110.1
H3A C3 H3B 108.5
C5 C4 C3 120.65(15)
C5 C4 H4 119.7
C3 C4 H4 119.7
C4 C5 N1 116.56(14)
C4 C5 C6 124.89(15)
N1 C5 C6 117.97(13)
C5 C6 H6A 109.5
C5 C6 H6B 109.5
H6A C6 H6B 109.5
C5 C6 H6C 109.5
H6A C6 H6C 109.5
H6B C6 H6C 109.5
C12 C7 C8 121.25(13)
C12 C7 S1 119.40(11)
C8 C7 S1 119.31(11)
C9 C8 C7 119.01(14)
C9 C8 H8 120.5
C7 C8 H8 120.5
C8 C9 C10 120.91(15)
C8 C9 H9 119.5
C10 C9 H9 119.5
C11 C10 C9 118.63(14)
C11 C10 C13 121.46(17)
C9 C10 C13 119.91(17)
C10 C11 C12 121.96(15)
C10 C11 H11 119
C12 C11 H11 119
C11 C12 C7 118.24(14)
C11 C12 H12 120.9
C7 C12 H12 120.9
C10 C13 H13A 109.5
C10 C13 H13B 109.5
H13A C13 H13B 109.5
C10 C13 H13C 109.5
H13A C13 H13C 109.5
H13B C13 H13C 109.5
C1 N1 C5 119.22(11)
C1 N1 S1 118.30(9)
C5 N1 S1 122.40(9)
O3 S1 O2 119.13(7)
O3 S1 N1 105.29(6)
O2 S1 N1 107.63(6)
O3 S1 C7 108.62(7)
O2 S1 C7 108.34(7)
N1 S1 C7 107.25(6)

loop_
_geom_bond_atom_site_label_1
_geom_bond_atom_site_label_2
_geom_bond_distance
C1 O1 1.2144(18)
C1 N1 1.4160(17)
C1 C2 1.495(2)
C2 C3 1.520(2)
C2 H2A 0.99
C2 H2B 0.99
C3 C4 1.501(3)
C3 H3A 0.99
C3 H3B 0.99
C4 C5 1.326(2)
C4 H4 0.95
C5 N1 1.4531(17)
C5 C6 1.494(2)
C6 H6A 0.98
C6 H6B 0.98
C6 H6C 0.98
C7 C12 1.3929(19)
C7 C8 1.3949(19)
C7 S1 1.7554(13)
C8 C9 1.387(2)
C8 H8 0.95
C9 C10 1.396(2)
C9 H9 0.95
C10 C11 1.387(2)
C10 C13 1.513(2)
C11 C12 1.388(2)
C11 H11 0.95
C12 H12 0.95
C13 H13A 0.98
C13 H13B 0.98
C13 H13C 0.98
N1 S1 1.6810(11)
O2 S1 1.4275(10)
O3 S1 1.4267(11)
